data_2107308
loop_
_publ_author_name
'Wang, Y.'
'Calvert, L.D.'
'Taylor, J.B.'
'Gabe, E.J.'

_publ_section_title
;
 Structures of Ta3 As and (Nb,Ta)3 As
;
_journal_name_full 'Acta Crystallographica B (24,1968-38,1982)'
_journal_page_first 1447
_journal_page_last 1450
_journal_volume 35
_journal_year 1979
_chemical_formula_sum 'As Ta3'
_chemical_name_systematic 'Ta3 As'
_space_group_IT_number 15
_symmetry_space_group_name_Hall '-C 2yc'
_symmetry_space_group_name_H-M 'C 1 2/c 1'
_cell_angle_alpha 90
_cell_angle_beta 90.57
_cell_angle_gamma 90
_cell_formula_units_Z 16
_cell_length_a 14.6773
_cell_length_b 5.0954
_cell_length_c 14.5505
_cell_volume 1088.130
_citation_journal_id_ASTM ACBCAR
_cod_data_source_file Wang_ACBCAR_1979_287.cif
_cod_data_source_block As1Ta3
_cod_original_cell_volume 1088.13
_cod_original_formula_sum 'As1 Ta3'
_cod_database_code 2107308

loop_
_symmetry_equiv_pos_as_xyz
x,y,z
-x,y,-z+1/2
-x,-y,-z
x,-y,z-1/2
x+1/2,y+1/2,z
-x+1/2,y+1/2,-z+1/2
-x+1/2,-y+1/2,-z
x+1/2,-y+1/2,z-1/2

loop_
_atom_site_label
_atom_site_type_symbol
_atom_site_fract_x
_atom_site_fract_y
_atom_site_fract_z
_atom_site_occupancy
_atom_site_U_iso_or_equiv
Ta2 Ta 0.8416 0.7459 0.9959 1 0.0
Ta6 Ta 0.9516 0.2491 0.994 1 0.0
Ta5 Ta 0.7577 0.7467 0.2025 1 0.0
Ta1 Ta 0.7469 0.7717 0.4087 1 0.0
Ta3 Ta 0.9333 0.4998 0.1715 1 0.0
As2 As 0.9001 0.0012 0.1402 1 0.0
As1 As 0.6138 0.146 0.1553 1 0.0
Ta4 Ta 0.8255 0.0115 0.3215 1 0.0
